data_2239726
loop_
_publ_author_name
'Oishi, Takeshi'
'Yoritate, Makoto'
'Sato, Takaaki'
'Chida, Noritaka'

_publ_section_title
;
 (5<i>R</i>*)-5-[(2<i>S</i>*,5<i>S</i>*)-1-Methoxy-5-phenylpyrrolidin-2-yl]-3-methylfuran-2(5<i>H</i>)-one
;
_journal_coeditor_code IS5367
_journal_issue 8
_journal_name_full 'Acta Crystallographica Section E'
_journal_page_first o839
_journal_paper_doi 10.1107/S1600536814014974
_journal_volume 70
_journal_year 2014
_chemical_formula_iupac 'C16 H19 N O3'
_chemical_formula_moiety 'C16 H19 N O3'
_chemical_formula_sum 'C16 H19 N O3'
_chemical_formula_weight 273.32
_chemical_melting_point 358.5
_chemical_name_systematic
(5<i>R</i>*)-5-[(2<i>S</i>*,5<i>S</i>*)-1-Methoxy-5-phenylpyrrolidin-2-yl]-3-methylfuran-2(5<i>H</i>)-one
_space_group_crystal_system orthorhombic
_space_group_IT_number 19
_space_group_name_Hall 'P 2ac 2ab'
_space_group_name_H-M_alt 'P 21 21 21'
_symmetry_space_group_name_Hall 'P 2ac 2ab'
_symmetry_space_group_name_H-M 'P 21 21 21'
_atom_sites_solution_hydrogens geom
_atom_sites_solution_primary direct
_atom_sites_solution_secondary difmap
_cell_angle_alpha 90
_cell_angle_beta 90
_cell_angle_gamma 90
_cell_formula_units_Z 4
_cell_length_a 6.5427(3)
_cell_length_b 10.8219(5)
_cell_length_c 19.8397(10)
_cell_measurement_reflns_used 9968
_cell_measurement_temperature 90.0
_cell_measurement_theta_max 25.40
_cell_measurement_theta_min 2.79
_cell_volume 1404.74(12)
_computing_cell_refinement '<i>SAINT</i> (Bruker, 2012)'
_computing_data_collection '<i>APEX2</i> (Bruker, 2012)'
_computing_data_reduction '<i>SAINT</i> (Bruker, 2012)'
_computing_molecular_graphics '<i>Mercury</i> (Macrae <i>et al.</i>, 2006)'
_computing_publication_material '<i>publCIF</i> (Westrip, 2010) and <i>PLATON</i> (Spek, 2009)'
_computing_structure_refinement '<i>SHELXL97</i> (Sheldrick, 2008)'
_computing_structure_solution '<i>SHELXS97</i> (Sheldrick, 2008)'
_diffrn_ambient_temperature 90.0
_diffrn_detector_area_resol_mean 8.333
_diffrn_measured_fraction_theta_full 0.995
_diffrn_measured_fraction_theta_max 0.995
_diffrn_measurement_device_type 'Bruker D8'
_diffrn_measurement_method '\w scans'
_diffrn_radiation_monochromator 'multilayered confocal mirror'
_diffrn_radiation_type MoK\a
_diffrn_radiation_wavelength 0.71073
_diffrn_reflns_av_R_equivalents 0.0266
_diffrn_reflns_av_sigmaI/netI 0.0162
_diffrn_reflns_limit_h_max 7
_diffrn_reflns_limit_h_min -7
_diffrn_reflns_limit_k_max 11
_diffrn_reflns_limit_k_min -13
_diffrn_reflns_limit_l_max 22
_diffrn_reflns_limit_l_min -23
_diffrn_reflns_number 12710
_diffrn_reflns_theta_full 25.39
_diffrn_reflns_theta_max 25.39
_diffrn_reflns_theta_min 2.79
_exptl_absorpt_coefficient_mu 0.089
_exptl_absorpt_correction_T_max 0.97
_exptl_absorpt_correction_T_min 0.95
_exptl_absorpt_correction_type multi-scan
_exptl_absorpt_process_details '(SADABS; Bruker, 2012)'
_exptl_crystal_colour colourless
_exptl_crystal_density_diffrn 1.292
_exptl_crystal_density_method 'not measured'
_exptl_crystal_description prism
_exptl_crystal_F_000 584
_exptl_crystal_size_max 0.54
_exptl_crystal_size_mid 0.51
_exptl_crystal_size_min 0.40
_refine_diff_density_max 0.208
_refine_diff_density_min -0.166
_refine_ls_extinction_coef 0.029(3)
_refine_ls_extinction_method SHELXL
_refine_ls_goodness_of_fit_ref 1.041
_refine_ls_hydrogen_treatment constr
_refine_ls_matrix_type full
_refine_ls_number_parameters 184
_refine_ls_number_reflns 1510
_refine_ls_number_restraints 0
_refine_ls_restrained_S_all 1.041
_refine_ls_R_factor_all 0.0323
_refine_ls_R_factor_gt 0.0309
_refine_ls_shift/su_max 0.014
_refine_ls_shift/su_mean 0.004
_refine_ls_structure_factor_coef Fsqd
_refine_ls_weighting_details 'calc w=1/[\s^2^(Fo^2^)+(0.0428P)^2^+0.4020P] where P=(Fo^2^+2Fc^2^)/3'
_refine_ls_weighting_scheme calc
_refine_ls_wR_factor_gt 0.0748
_refine_ls_wR_factor_ref 0.0754
_reflns_number_gt 1474
_reflns_number_total 1510
_reflns_threshold_expression I>2sigma(I)
_cod_data_source_file is5367sup1.cif
_cod_data_source_block I
_cod_database_code 2239726
_cod_database_fobs_code 2239726

loop_
_symmetry_equiv_pos_as_xyz
'x, y, z'
'-x+1/2, -y, z+1/2'
'-x, y+1/2, -z+1/2'
'x+1/2, -y+1/2, -z'

loop_
_atom_site_type_symbol
_atom_site_label
_atom_site_fract_x
_atom_site_fract_y
_atom_site_fract_z
_atom_site_U_iso_or_equiv
_atom_site_adp_type
_atom_site_calc_flag
_atom_site_refinement_flags
_atom_site_occupancy
O O1 0.28934(19) 0.36404(11) 0.70066(5) 0.0197(3) Uani d . 1
C C2 0.3603(3) 0.29777(16) 0.75407(8) 0.0200(4) Uani d . 1
C C3 0.3704(3) 0.37890(16) 0.81354(8) 0.0198(4) Uani d . 1
C C4 0.3059(3) 0.48928(16) 0.79475(8) 0.0198(4) Uani d . 1
H H4 0.2965 0.559 0.8237 0.024 Uiso calc R 1
C C5 0.2496(3) 0.48950(17) 0.72169(8) 0.0181(4) Uani d . 1
H H5 0.3424 0.5469 0.6967 0.022 Uiso calc R 1
O O6 0.4060(2) 0.19033(12) 0.74867(6) 0.0268(3) Uani d . 1
C C7 0.4522(3) 0.33239(18) 0.87893(8) 0.0272(4) Uani d . 1
H H7A 0.4346 0.3959 0.9137 0.041 Uiso calc R 1
H H7B 0.5978 0.3132 0.874 0.041 Uiso calc R 1
H H7C 0.3779 0.2576 0.8921 0.041 Uiso calc R 1
N N8 -0.0284(2) 0.53897(13) 0.63598(7) 0.0185(3) Uani d . 1
C C9 0.0267(3) 0.52517(16) 0.70776(8) 0.0179(4) Uani d . 1
H H9 -0.0038 0.6045 0.7316 0.021 Uiso calc R 1
C C10 -0.1287(3) 0.42769(16) 0.73027(8) 0.0209(4) Uani d . 1
H H10A -0.2569 0.4672 0.7457 0.025 Uiso calc R 1
H H10B -0.0728 0.3768 0.7674 0.025 Uiso calc R 1
C C11 -0.1671(3) 0.34798(17) 0.66697(8) 0.0245(4) Uani d . 1
H H11A -0.1119 0.2636 0.6735 0.029 Uiso calc R 1
H H11B -0.3154 0.3418 0.6576 0.029 Uiso calc R 1
C C12 -0.0570(3) 0.41297(15) 0.60873(8) 0.0193(4) Uani d . 1
H H12 0.0794 0.3736 0.6014 0.023 Uiso calc R 1
O O13 0.13547(19) 0.59737(11) 0.59960(6) 0.0208(3) Uani d . 1
C C14 0.0574(3) 0.70653(17) 0.56898(9) 0.0251(4) Uani d . 1
H H14A -0.0573 0.6851 0.5394 0.038 Uiso calc R 1
H H14B 0.1653 0.7461 0.5424 0.038 Uiso calc R 1
H H14C 0.0103 0.7636 0.604 0.038 Uiso calc R 1
C C15 -0.1725(3) 0.41689(16) 0.54286(8) 0.0205(4) Uani d . 1
C C16 -0.0888(3) 0.36521(18) 0.48516(8) 0.0258(4) Uani d . 1
H H16 0.0411 0.3262 0.4873 0.031 Uiso calc R 1
C C17 -0.1934(4) 0.36997(19) 0.42435(9) 0.0358(5) Uani d . 1
H H17 -0.1347 0.3345 0.385 0.043 Uiso calc R 1
C C18 -0.3824(4) 0.42609(19) 0.42089(10) 0.0398(6) Uani d . 1
H H18 -0.4529 0.4303 0.3791 0.048 Uiso calc R 1
C C19 -0.4695(4) 0.47615(19) 0.47816(11) 0.0370(5) Uani d . 1
H H19 -0.6006 0.5136 0.4758 0.044 Uiso calc R 1
C C20 -0.3655(3) 0.47190(18) 0.53920(10) 0.0276(4) Uani d . 1
H H20 -0.4257 0.5064 0.5785 0.033 Uiso calc R 1

loop_
_atom_site_aniso_label
_atom_site_aniso_U_11
_atom_site_aniso_U_22
_atom_site_aniso_U_33
_atom_site_aniso_U_12
_atom_site_aniso_U_13
_atom_site_aniso_U_23
O1 0.0201(6) 0.0197(6) 0.0194(5) 0.0030(5) -0.0008(5) -0.0022(5)
C2 0.0136(8) 0.0222(9) 0.0241(8) 0.0007(7) 0.0023(7) 0.0019(7)
C3 0.0147(8) 0.0230(8) 0.0218(8) -0.0029(8) 0.0017(7) 0.0009(7)
C4 0.0176(9) 0.0211(8) 0.0208(8) -0.0024(8) 0.0002(7) -0.0018(7)
C5 0.0195(9) 0.0159(8) 0.0188(8) -0.0004(7) 0.0000(7) 0.0002(6)
O6 0.0274(7) 0.0209(6) 0.0321(6) 0.0070(6) -0.0013(6) -0.0006(5)
C7 0.0262(10) 0.0310(10) 0.0243(8) 0.0009(9) -0.0032(8) 0.0054(8)
N8 0.0179(7) 0.0181(7) 0.0194(7) -0.0025(6) 0.0022(6) 0.0024(6)
C9 0.0182(9) 0.0168(8) 0.0187(8) 0.0017(7) 0.0014(7) 0.0000(7)
C10 0.0175(8) 0.0214(9) 0.0237(8) -0.0005(8) 0.0027(7) 0.0025(7)
C11 0.0253(10) 0.0231(9) 0.0251(8) -0.0063(8) -0.0019(8) 0.0039(7)
C12 0.0198(9) 0.0159(8) 0.0223(8) 0.0000(7) -0.0003(7) 0.0002(7)
O13 0.0178(6) 0.0212(6) 0.0235(6) -0.0030(5) 0.0019(5) 0.0052(5)
C14 0.0280(10) 0.0247(9) 0.0227(8) -0.0052(8) -0.0044(8) 0.0078(7)
C15 0.0238(9) 0.0151(8) 0.0226(8) -0.0051(8) -0.0028(7) 0.0015(6)
C16 0.0297(10) 0.0222(9) 0.0254(8) -0.0071(9) 0.0004(8) 0.0003(7)
C17 0.0543(14) 0.0300(10) 0.0231(8) -0.0180(12) -0.0020(9) 0.0010(8)
C18 0.0557(15) 0.0305(11) 0.0330(10) -0.0178(11) -0.0238(11) 0.0103(9)
C19 0.0349(12) 0.0220(10) 0.0541(13) -0.0045(9) -0.0221(11) 0.0069(9)
C20 0.0268(10) 0.0198(9) 0.0362(10) -0.0017(9) -0.0062(9) -0.0002(8)

loop_
_atom_type_symbol
_atom_type_description
_atom_type_scat_dispersion_real
_atom_type_scat_dispersion_imag
_atom_type_scat_source
C C 0.0033 0.0000 'International Tables Vol C Tables 4.2.6.8 and 6.1.1.4'
H H 0.0000 0.0000 'International Tables Vol C Tables 4.2.6.8 and 6.1.1.4'
N N 0.0061 0.0000 'International Tables Vol C Tables 4.2.6.8 and 6.1.1.4'
O O 0.0106 0.0000 'International Tables Vol C Tables 4.2.6.8 and 6.1.1.4'

loop_
_geom_angle_atom_site_label_1
_geom_angle_atom_site_label_2
_geom_angle_atom_site_label_3
_geom_angle
C2 O1 C5 109.38(12)
O6 C2 O1 121.57(16)
O6 C2 C3 129.46(17)
O1 C2 C3 108.97(14)
C4 C3 C2 107.40(14)
C4 C3 C7 131.73(16)
C2 C3 C7 120.80(16)
C3 C4 C5 110.71(15)
C3 C4 H4 124.6
C5 C4 H4 124.6
O1 C5 C4 103.55(14)
O1 C5 C9 110.83(14)
C4 C5 C9 114.14(15)
O1 C5 H5 109.4
C4 C5 H5 109.4
C9 C5 H5 109.4
C3 C7 H7A 109.5
C3 C7 H7B 109.5
H7A C7 H7B 109.5
C3 C7 H7C 109.5
H7A C7 H7C 109.5
H7B C7 H7C 109.5
O13 N8 C9 110.28(13)
O13 N8 C12 108.44(12)
C9 N8 C12 106.87(13)
N8 C9 C10 100.89(14)
N8 C9 C5 115.55(14)
C10 C9 C5 113.92(14)
N8 C9 H9 108.7
C10 C9 H9 108.7
C5 C9 H9 108.7
C9 C10 C11 104.81(13)
C9 C10 H10A 110.8
C11 C10 H10A 110.8
C9 C10 H10B 110.8
C11 C10 H10B 110.8
H10A C10 H10B 108.9
C12 C11 C10 106.28(14)
C12 C11 H11A 110.5
C10 C11 H11A 110.5
C12 C11 H11B 110.5
C10 C11 H11B 110.5
H11A C11 H11B 108.7
N8 C12 C15 110.73(13)
N8 C12 C11 101.97(13)
C15 C12 C11 115.48(15)
N8 C12 H12 109.5
C15 C12 H12 109.5
C11 C12 H12 109.5
C14 O13 N8 108.14(13)
O13 C14 H14A 109.5
O13 C14 H14B 109.5
H14A C14 H14B 109.5
O13 C14 H14C 109.5
H14A C14 H14C 109.5
H14B C14 H14C 109.5
C16 C15 C20 119.04(17)
C16 C15 C12 120.38(17)
C20 C15 C12 120.58(16)
C15 C16 C17 120.55(19)
C15 C16 H16 119.7
C17 C16 H16 119.7
C18 C17 C16 120.1(2)
C18 C17 H17 120.0
C16 C17 H17 120.0
C17 C18 C19 120.08(19)
C17 C18 H18 120.0
C19 C18 H18 120.0
C18 C19 C20 120.1(2)
C18 C19 H19 119.9
C20 C19 H19 119.9
C19 C20 C15 120.10(19)
C19 C20 H20 120.0
C15 C20 H20 120.0

loop_
_geom_bond_atom_site_label_1
_geom_bond_atom_site_label_2
_geom_bond_distance
O1 C2 1.361(2)
O1 C5 1.444(2)
C2 O6 1.205(2)
C2 C3 1.472(2)
C3 C4 1.321(3)
C3 C7 1.491(2)
C4 C5 1.495(2)
C4 H4 0.95
C5 C9 1.534(3)
C5 H5 1.0
C7 H7A 0.98
C7 H7B 0.98
C7 H7C 0.98
N8 O13 1.4385(19)
N8 C9 1.477(2)
N8 C12 1.479(2)
C9 C10 1.532(2)
C9 H9 1.0
C10 C11 1.544(2)
C10 H10A 0.99
C10 H10B 0.99
C11 C12 1.532(2)
C11 H11A 0.99
C11 H11B 0.99
C12 C15 1.510(2)
C12 H12 1.0
O13 C14 1.423(2)
C14 H14A 0.98
C14 H14B 0.98
C14 H14C 0.98
C15 C16 1.387(2)
C15 C20 1.398(3)
C16 C17 1.388(3)
C16 H16 0.95
C17 C18 1.380(4)
C17 H17 0.95
C18 C19 1.382(3)
C18 H18 0.95
C19 C20 1.390(3)
C19 H19 0.95
C20 H20 0.95

loop_
_geom_hbond_atom_site_label_D
_geom_hbond_atom_site_label_H
_geom_hbond_atom_site_label_A
_geom_hbond_site_symmetry_A
_geom_hbond_distance_DH
_geom_hbond_distance_HA
_geom_hbond_distance_DA
_geom_hbond_angle_DHA
_geom_hbond_publ_flag
C12 H12 O1 . 1.00 2.40 2.957(2) 114.2 y
C5 H5 O13 . 1.00 2.42 2.791(2) 101.3 y
C10 H10B Cg1 1_555 0.99 2.56 2.963(2) 104 y
C5 H5 O6 3_656 1.00 2.51 3.185(2) 124.7 y
C10 H10A Cg1 1_455 0.99 2.89 3.686(2) 138 y
C16 H16 Cg3 4_556 0.95 2.99 3.761(2) 139 y

loop_
_geom_torsion_atom_site_label_1
_geom_torsion_atom_site_label_2
_geom_torsion_atom_site_label_3
_geom_torsion_atom_site_label_4
_geom_torsion
C5 O1 C2 O6 -179.35(17)
C5 O1 C2 C3 -0.06(19)
O6 C2 C3 C4 179.44(19)
O1 C2 C3 C4 0.2(2)
O6 C2 C3 C7 2.1(3)
O1 C2 C3 C7 -177.16(15)
C2 C3 C4 C5 -0.3(2)
C7 C3 C4 C5 176.70(18)
C2 O1 C5 C4 -0.11(18)
C2 O1 C5 C9 -122.92(14)
C3 C4 C5 O1 0.25(19)
C3 C4 C5 C9 120.85(17)
O13 N8 C9 C10 -162.41(13)
C12 N8 C9 C10 -44.74(17)
O13 N8 C9 C5 -39.07(19)
C12 N8 C9 C5 78.60(18)
O1 C5 C9 N8 -69.67(17)
C4 C5 C9 N8 173.89(15)
O1 C5 C9 C10 46.50(18)
C4 C5 C9 C10 -69.9(2)
N8 C9 C10 C11 30.75(17)
C5 C9 C10 C11 -93.70(17)
C9 C10 C11 C12 -7.74(19)
O13 N8 C12 C15 -77.91(17)
C9 N8 C12 C15 163.22(14)
O13 N8 C12 C11 158.69(13)
C9 N8 C12 C11 39.81(18)
C10 C11 C12 N8 -18.38(18)
C10 C11 C12 C15 -138.50(15)
C9 N8 O13 C14 -122.23(14)
C12 N8 O13 C14 121.07(14)
N8 C12 C15 C16 123.43(18)
C11 C12 C15 C16 -121.35(18)
N8 C12 C15 C20 -57.0(2)
C11 C12 C15 C20 58.3(2)
C20 C15 C16 C17 1.2(3)
C12 C15 C16 C17 -179.20(17)
C15 C16 C17 C18 -0.2(3)
C16 C17 C18 C19 -0.9(3)
C17 C18 C19 C20 1.0(3)
C18 C19 C20 C15 0.0(3)
C16 C15 C20 C19 -1.1(3)
C12 C15 C20 C19 179.31(17)
